data_7048151
loop_
_publ_author_name
'Rehm, Tobias'
'Rothemund, Matthias'
'B\"ar, Alexander'
'Dietel, Thomas'
'Kempe, Rhett'
'Kostrhunova, Hana'
'Brabec, Viktor'
'Kasparkova, Jana'
'Schobert, Rainer'

_publ_section_title
;
 N,N-Dialkylbenzimidazol-2-ylidene platinum complexes - effects of alkyl
 residues and ancillary cis-ligands on anticancer activity.
;
_journal_issue 48
_journal_name_full 'Dalton transactions (Cambridge, England : 2003)'
_journal_page_first 17367
_journal_page_last 17381
_journal_paper_doi 10.1039/c8dt03360a
_journal_volume 47
_journal_year 2018
_chemical_formula_moiety 'C45 H40 Cl1 N2 P2 Pt, Cl'
_chemical_formula_sum 'C45 H40 Cl2 N2 P2 Pt'
_chemical_formula_weight 936.72
_space_group_crystal_system monoclinic
_space_group_IT_number 14
_space_group_name_Hall '-P 2ybc'
_space_group_name_H-M_alt 'P 1 21/c 1'
_symmetry_space_group_name_Hall '-P 2ybc'
_symmetry_space_group_name_H-M 'P 1 21/c 1'
_atom_sites_solution_hydrogens geom
_audit_creation_method SHELXL-2016/6
_audit_update_record
;
2018-07-23 deposited with the CCDC.
2018-11-13 downloaded from the CCDC.
;
_cell_angle_alpha 90.000(5)
_cell_angle_beta 94.531(5)
_cell_angle_gamma 90.000(5)
_cell_formula_units_Z 4
_cell_length_a 12.578(5)
_cell_length_b 10.790(5)
_cell_length_c 32.126(5)
_cell_measurement_reflns_used 16101
_cell_measurement_temperature 133(2)
_cell_measurement_theta_max 27.665
_cell_measurement_theta_min 1.625
_cell_volume 4346(3)
_computing_cell_refinement STOE-XAREA
_computing_data_collection STOE-XAREA
_computing_data_reduction STOE-XAREA
_computing_structure_refinement 'SHELXL-2016/6 (Sheldrick, 2016)'
_computing_structure_solution SIR-97
_diffrn_ambient_temperature 133(2)
_diffrn_measured_fraction_theta_full 0.988
_diffrn_measured_fraction_theta_max 0.987
_diffrn_measurement_device_type STOE-STADIVARI
_diffrn_measurement_method omega-scan
_diffrn_radiation_type MoK\a
_diffrn_radiation_wavelength 0.71073
_diffrn_reflns_av_R_equivalents 0.1041
_diffrn_reflns_av_unetI/netI 0.1052
_diffrn_reflns_Laue_measured_fraction_full 0.988
_diffrn_reflns_Laue_measured_fraction_max 0.987
_diffrn_reflns_limit_h_max 8
_diffrn_reflns_limit_h_min -15
_diffrn_reflns_limit_k_max 13
_diffrn_reflns_limit_k_min -13
_diffrn_reflns_limit_l_max 37
_diffrn_reflns_limit_l_min -39
_diffrn_reflns_number 32457
_diffrn_reflns_point_group_measured_fraction_full 0.988
_diffrn_reflns_point_group_measured_fraction_max 0.987
_diffrn_reflns_theta_full 25.242
_diffrn_reflns_theta_max 25.999
_diffrn_reflns_theta_min 1.624
_exptl_absorpt_coefficient_mu 3.456
_exptl_absorpt_correction_T_max 0.9529
_exptl_absorpt_correction_T_min 0.8630
_exptl_absorpt_correction_type numerical
_exptl_absorpt_process_details 'SROE XRED-32'
_exptl_crystal_colour colourless
_exptl_crystal_density_diffrn 1.431
_exptl_crystal_description platte
_exptl_crystal_F_000 1864
_exptl_crystal_size_max 0.196
_exptl_crystal_size_mid 0.088
_exptl_crystal_size_min 0.078
_refine_diff_density_max 1.993
_refine_diff_density_min -2.958
_refine_diff_density_rms 0.212
_refine_ls_extinction_method none
_refine_ls_goodness_of_fit_ref 0.952
_refine_ls_hydrogen_treatment constr
_refine_ls_matrix_type full
_refine_ls_number_parameters 471
_refine_ls_number_reflns 8450
_refine_ls_number_restraints 27
_refine_ls_restrained_S_all 0.954
_refine_ls_R_factor_all 0.1157
_refine_ls_R_factor_gt 0.0718
_refine_ls_shift/su_max 0.001
_refine_ls_shift/su_mean 0.000
_refine_ls_structure_factor_coef Fsqd
_refine_ls_weighting_details 'w=1/[\s^2^(Fo^2^)+(0.1181P)^2^] where P=(Fo^2^+2Fc^2^)/3'
_refine_ls_weighting_scheme calc
_refine_ls_wR_factor_gt 0.1722
_refine_ls_wR_factor_ref 0.1903
_reflns_Friedel_coverage 0.000
_reflns_number_gt 5359
_reflns_number_total 8450
_reflns_threshold_expression 'I > 2\s(I)'
_cod_data_source_file c8dt03360a2.cif
_cod_data_source_block shelx_CCDC2
_cod_depositor_comments 'Adding full bibliography for 7048149--7048151.cif.'
_cod_database_code 7048151
_shelx_shelxl_version_number 2016/6
_shelx_space_group_comment
;
The symmetry employed for this shelxl refinement is uniquely defined
by the following loop, which should always be used as a source of
symmetry information in preference to the above space-group names.
They are only intended as comments.
;

loop_
_space_group_symop_operation_xyz
'x, y, z'
'-x, y+1/2, -z+1/2'
'-x, -y, -z'
'x, -y-1/2, z-1/2'

loop_
_atom_site_label
_atom_site_type_symbol
_atom_site_fract_x
_atom_site_fract_y
_atom_site_fract_z
_atom_site_U_iso_or_equiv
_atom_site_adp_type
_atom_site_occupancy
_atom_site_site_symmetry_order
_atom_site_calc_flag
_atom_site_refinement_flags_posn
_atom_site_refinement_flags_adp
Pt01 Pt 0.81174(3) 0.87781(4) 0.34645(2) 0.03150(15) Uani 1 1 d . .
Cl1 Cl 0.98358(18) 0.8141(3) 0.33198(9) 0.0379(6) Uani 1 1 d . .
P2 P 0.74603(19) 0.8005(3) 0.28242(9) 0.0311(6) Uani 1 1 d . .
P1 P 0.8853(2) 0.9480(3) 0.41024(9) 0.0353(6) Uani 1 1 d . .
C28 C 0.7786(7) 0.8940(10) 0.2380(3) 0.030(2) Uani 1 1 d . .
Cl2 Cl 0.5568(5) 0.4261(5) 0.3623(2) 0.118(2) Uani 1 1 d . .
C2 C 0.5154(8) 1.0390(12) 0.3601(4) 0.041(3) Uani 1 1 d . .
C21 C 0.9298(13) 0.7088(15) 0.4362(5) 0.074(5) Uani 1 1 d . .
H21 H 0.856699 0.694074 0.427990 0.089 Uiso 1 1 calc R U
N1 N 0.6195(7) 1.0403(9) 0.3484(3) 0.037(2) Uani 1 1 d . .
C23 C 0.7323(12) 1.1016(18) 0.4399(5) 0.074(5) Uani 1 1 d . .
H23 H 0.752357 1.149737 0.417083 0.089 Uiso 1 1 calc R U
C26 C 0.6741(12) 0.9607(16) 0.5017(5) 0.079(5) Uani 1 1 d D U
H26 H 0.648590 0.913053 0.523726 0.094 Uiso 1 1 calc R U
C27 C 0.7614(12) 0.9135(17) 0.4796(5) 0.073(4) Uani 1 1 d D U
H27 H 0.796529 0.837373 0.486308 0.087 Uiso 1 1 calc R U
C40 C 0.7959(7) 0.6459(10) 0.2735(4) 0.036(3) Uani 1 1 d . .
C30 C 0.8887(9) 1.0531(11) 0.2112(4) 0.042(3) Uani 1 1 d . .
H30 H 0.946157 1.110113 0.215234 0.050 Uiso 1 1 calc R U
C25 C 0.6289(16) 1.0698(18) 0.4919(7) 0.097(6) Uani 1 1 d D U
H25 H 0.573210 1.094887 0.508345 0.117 Uiso 1 1 calc R U
C34 C 0.6001(8) 0.7872(11) 0.2773(4) 0.037(3) Uani 1 1 d . .
C38 C 0.4449(8) 0.6773(12) 0.2961(4) 0.044(3) Uani 1 1 d . .
H38 H 0.412901 0.605835 0.307042 0.053 Uiso 1 1 calc R U
C9 C 0.6667(10) 1.1405(13) 0.3261(4) 0.053(3) Uani 1 1 d . .
H9A H 0.733743 1.112193 0.315689 0.079 Uiso 1 1 calc R U
H9B H 0.680970 1.210896 0.345012 0.079 Uiso 1 1 calc R U
H9C H 0.617411 1.166179 0.302543 0.079 Uiso 1 1 calc R U
C29 C 0.8623(8) 0.9805(11) 0.2432(3) 0.036(3) Uani 1 1 d . .
H29 H 0.900965 0.988089 0.269667 0.043 Uiso 1 1 calc R U
C8 C 0.6132(9) 0.7412(12) 0.3965(4) 0.049(3) Uani 1 1 d . .
H8A H 0.679152 0.705847 0.387255 0.073 Uiso 1 1 calc R U
H8B H 0.553350 0.685827 0.388405 0.073 Uiso 1 1 calc R U
H8C H 0.620033 0.750734 0.426921 0.073 Uiso 1 1 calc R U
C12 C 1.0558(12) 1.2586(13) 0.4394(4) 0.059(4) Uani 1 1 d . .
H12 H 1.079903 1.301210 0.464288 0.070 Uiso 1 1 calc R U
C14 C 1.0485(8) 1.2401(11) 0.3661(4) 0.041(3) Uani 1 1 d . .
H14 H 1.065232 1.270905 0.339702 0.049 Uiso 1 1 calc R U
C33 C 0.7201(9) 0.8890(12) 0.1991(4) 0.041(3) Uani 1 1 d . .
H33 H 0.661247 0.833962 0.195067 0.049 Uiso 1 1 calc R U
C39 C 0.5558(8) 0.6794(11) 0.2931(4) 0.042(3) Uani 1 1 d . .
H39 H 0.599174 0.610330 0.301545 0.050 Uiso 1 1 calc R U
C10 C 0.9654(8) 1.0877(9) 0.4069(4) 0.033(2) Uani 1 1 d . .
C18 C 1.1424(11) 0.7476(14) 0.4603(4) 0.056(4) Uani 1 1 d . .
H18 H 1.216001 0.760099 0.468302 0.067 Uiso 1 1 calc R U
C17 C 1.0785(10) 0.8472(11) 0.4464(4) 0.044(3) Uani 1 1 d . .
H17 H 1.108098 0.928069 0.445886 0.053 Uiso 1 1 calc R U
C41 C 0.8119(8) 0.5658(11) 0.3073(4) 0.041(3) Uani 1 1 d . .
H41 H 0.800412 0.593768 0.334588 0.050 Uiso 1 1 calc R U
C4 C 0.3388(9) 1.0946(17) 0.3706(4) 0.067(5) Uani 1 1 d . .
H4 H 0.280911 1.151328 0.368190 0.080 Uiso 1 1 calc R U
N2 N 0.5940(6) 0.8618(9) 0.3770(3) 0.036(2) Uani 1 1 d . .
C37 C 0.3823(8) 0.7761(13) 0.2836(4) 0.046(3) Uani 1 1 d . .
H37 H 0.307588 0.772479 0.286132 0.056 Uiso 1 1 calc R U
C15 C 0.9927(8) 1.1322(11) 0.3685(3) 0.038(2) Uani 1 1 d . .
H15 H 0.972262 1.087086 0.343745 0.046 Uiso 1 1 calc R U
C32 C 0.7470(8) 0.9636(11) 0.1663(4) 0.038(3) Uani 1 1 d . .
H32 H 0.707374 0.958698 0.139884 0.046 Uiso 1 1 calc R U
C35 C 0.5369(7) 0.8865(11) 0.2643(3) 0.035(2) Uani 1 1 d . .
H35 H 0.567763 0.958617 0.253299 0.042 Uiso 1 1 calc R U
C1 C 0.6687(8) 0.9327(11) 0.3583(3) 0.032(2) Uani 1 1 d . .
C42 C 0.8448(8) 0.4448(11) 0.3011(5) 0.046(3) Uani 1 1 d . .
H42 H 0.853630 0.389955 0.324214 0.056 Uiso 1 1 calc R U
C7 C 0.4996(8) 0.9282(14) 0.3783(4) 0.045(3) Uani 1 1 d . .
C11 C 0.9978(11) 1.1544(11) 0.4421(4) 0.046(3) Uani 1 1 d . .
H11 H 0.979113 1.126597 0.468590 0.055 Uiso 1 1 calc R U
C3 C 0.4359(10) 1.1305(15) 0.3563(4) 0.057(4) Uani 1 1 d . .
H3 H 0.447383 1.210123 0.344850 0.069 Uiso 1 1 calc R U
C45 C 0.8131(8) 0.6027(11) 0.2339(4) 0.041(3) Uani 1 1 d . .
H45 H 0.801453 0.655931 0.210465 0.050 Uiso 1 1 calc R U
C22 C 0.7885(10) 0.9898(17) 0.4478(4) 0.061(4) Uani 1 1 d . .
C44 C 0.8465(8) 0.4843(12) 0.2286(4) 0.046(3) Uani 1 1 d . .
H44 H 0.858063 0.455425 0.201404 0.055 Uiso 1 1 calc R U
C5 C 0.3234(10) 0.9794(17) 0.3882(4) 0.064(4) Uani 1 1 d . .
H5 H 0.255256 0.960264 0.397312 0.077 Uiso 1 1 calc R U
C6 C 0.4018(9) 0.8928(14) 0.3929(4) 0.050(3) Uani 1 1 d . .
H6 H 0.391213 0.814105 0.405154 0.060 Uiso 1 1 calc R U
C31 C 0.8305(8) 1.0438(11) 0.1721(4) 0.039(3) Uani 1 1 d . .
H31 H 0.849682 1.093806 0.149498 0.046 Uiso 1 1 calc R U
C43 C 0.8643(8) 0.4040(12) 0.2631(5) 0.051(3) Uani 1 1 d . .
H43 H 0.889719 0.322139 0.259362 0.061 Uiso 1 1 calc R U
C36 C 0.4255(9) 0.8794(14) 0.2676(4) 0.049(3) Uani 1 1 d . .
H36 H 0.380925 0.946889 0.258537 0.058 Uiso 1 1 calc R U
C13 C 1.0806(11) 1.3043(12) 0.4018(4) 0.049(3) Uani 1 1 d . .
H13 H 1.119477 1.379478 0.400375 0.059 Uiso 1 1 calc R U
C19 C 1.0986(15) 0.6311(15) 0.4624(5) 0.074(5) Uani 1 1 d . .
H19 H 1.141735 0.563274 0.472174 0.089 Uiso 1 1 calc R U
C20 C 0.9933(17) 0.6130(16) 0.4505(5) 0.086(6) Uani 1 1 d . .
H20 H 0.963674 0.532382 0.452168 0.103 Uiso 1 1 calc R U
C16 C 0.9713(10) 0.8288(13) 0.4334(4) 0.050(3) Uani 1 1 d . .
C24 C 0.6522(15) 1.1479(19) 0.4616(6) 0.088(5) Uani 1 1 d D U
H24 H 0.617819 1.225207 0.456046 0.106 Uiso 1 1 calc R U

loop_
_atom_site_aniso_label
_atom_site_aniso_U_11
_atom_site_aniso_U_22
_atom_site_aniso_U_33
_atom_site_aniso_U_23
_atom_site_aniso_U_13
_atom_site_aniso_U_12
Pt01 0.0229(2) 0.0379(2) 0.0336(2) -0.0002(2) 0.00174(13) -0.00256(18)
Cl1 0.0225(11) 0.0443(16) 0.0464(15) -0.0004(13) 0.0002(10) -0.0005(10)
P2 0.0218(12) 0.0370(16) 0.0346(14) -0.0024(12) 0.0025(10) -0.0025(10)
P1 0.0307(13) 0.0469(18) 0.0281(14) -0.0002(13) 0.0013(10) -0.0065(12)
C28 0.024(4) 0.038(6) 0.029(5) -0.006(5) 0.007(4) 0.000(4)
Cl2 0.113(4) 0.071(3) 0.166(6) 0.008(4) -0.014(4) -0.006(3)
C2 0.022(5) 0.061(8) 0.040(6) -0.001(6) 0.000(4) 0.010(5)
C21 0.089(11) 0.059(10) 0.066(10) 0.016(8) -0.044(9) -0.028(8)
N1 0.029(4) 0.037(5) 0.044(5) 0.005(4) -0.004(4) 0.005(4)
C23 0.050(8) 0.117(15) 0.056(9) -0.036(9) 0.008(6) 0.019(9)
C26 0.079(6) 0.085(6) 0.072(6) -0.001(5) 0.007(4) -0.018(5)
C27 0.071(6) 0.079(6) 0.069(6) -0.009(4) 0.007(4) -0.015(4)
C40 0.019(4) 0.041(7) 0.048(6) -0.006(5) 0.002(4) -0.005(4)
C30 0.032(6) 0.034(6) 0.061(8) -0.004(6) 0.009(5) -0.010(5)
C25 0.091(7) 0.101(7) 0.100(7) -0.007(5) 0.004(5) -0.004(5)
C34 0.022(5) 0.043(7) 0.045(6) -0.015(5) -0.003(4) -0.002(4)
C38 0.029(5) 0.045(7) 0.058(8) -0.011(6) 0.004(5) -0.016(5)
C9 0.045(7) 0.055(9) 0.057(8) 0.008(7) 0.000(6) -0.007(6)
C29 0.035(6) 0.041(7) 0.032(6) 0.005(5) -0.006(4) -0.004(5)
C8 0.033(6) 0.052(8) 0.062(8) -0.001(6) 0.007(5) -0.017(5)
C12 0.086(10) 0.048(8) 0.039(7) -0.006(6) -0.013(7) -0.021(7)
C14 0.032(6) 0.040(7) 0.051(7) 0.006(6) 0.008(5) -0.003(5)
C33 0.037(6) 0.052(7) 0.036(6) -0.010(6) 0.008(4) 0.003(5)
C39 0.033(5) 0.037(6) 0.055(7) -0.019(6) 0.004(5) 0.008(5)
C10 0.032(5) 0.021(5) 0.043(6) -0.002(4) -0.008(4) 0.001(4)
C18 0.053(7) 0.071(10) 0.042(7) -0.007(7) -0.003(6) 0.018(7)
C17 0.049(7) 0.039(7) 0.045(7) -0.007(5) 0.002(5) 0.003(5)
C41 0.025(5) 0.042(7) 0.057(8) 0.001(6) 0.007(5) 0.000(5)
C4 0.025(6) 0.129(15) 0.046(8) 0.000(9) 0.010(5) 0.030(7)
N2 0.026(4) 0.046(6) 0.036(5) 0.004(4) 0.003(3) -0.002(4)
C37 0.024(5) 0.069(9) 0.047(7) -0.001(6) 0.005(5) 0.000(5)
C15 0.036(5) 0.044(7) 0.034(6) -0.009(5) -0.005(4) 0.003(5)
C32 0.035(6) 0.038(7) 0.041(6) 0.005(5) -0.002(5) 0.006(5)
C35 0.019(4) 0.044(6) 0.042(6) 0.005(5) -0.002(4) 0.003(4)
C1 0.030(5) 0.048(6) 0.019(5) -0.009(5) 0.013(4) -0.018(5)
C42 0.030(6) 0.032(6) 0.076(9) 0.007(6) -0.001(5) 0.000(5)
C7 0.027(5) 0.073(9) 0.036(6) 0.002(6) 0.004(4) 0.013(5)
C11 0.067(8) 0.032(7) 0.038(6) 0.000(5) -0.001(6) -0.010(5)
C3 0.043(7) 0.078(10) 0.048(7) -0.007(7) -0.011(5) 0.024(7)
C45 0.025(5) 0.039(7) 0.059(8) -0.005(6) -0.003(5) 0.001(4)
C22 0.045(7) 0.101(13) 0.038(7) 0.003(7) 0.007(5) -0.027(8)
C44 0.019(5) 0.056(8) 0.061(8) -0.015(7) 0.003(5) -0.004(5)
C5 0.031(6) 0.119(14) 0.044(7) 0.022(8) 0.010(5) 0.003(7)
C6 0.030(5) 0.084(10) 0.036(6) -0.004(7) 0.002(4) 0.011(6)
C31 0.036(6) 0.033(6) 0.047(7) -0.002(5) 0.011(5) 0.006(5)
C43 0.023(5) 0.047(8) 0.083(10) -0.013(7) -0.002(6) -0.001(5)
C36 0.030(5) 0.067(8) 0.048(7) 0.000(7) -0.004(5) -0.004(6)
C13 0.067(8) 0.039(7) 0.040(7) 0.005(6) -0.001(6) -0.010(6)
C19 0.113(13) 0.052(9) 0.051(8) -0.008(8) -0.033(9) 0.011(9)
C20 0.137(16) 0.054(10) 0.058(9) 0.011(8) -0.046(10) -0.021(10)
C16 0.044(6) 0.054(8) 0.048(7) 0.000(6) -0.019(6) -0.006(6)
C24 0.083(6) 0.093(7) 0.089(7) -0.008(5) 0.005(5) 0.002(5)

loop_
_atom_type_symbol
_atom_type_description
_atom_type_scat_dispersion_real
_atom_type_scat_dispersion_imag
_atom_type_scat_source
C C 0.0033 0.0016 'International Tables Vol C Tables 4.2.6.8 and 6.1.1.4'
H H 0.0000 0.0000 'International Tables Vol C Tables 4.2.6.8 and 6.1.1.4'
N N 0.0061 0.0033 'International Tables Vol C Tables 4.2.6.8 and 6.1.1.4'
P P 0.1023 0.0942 'International Tables Vol C Tables 4.2.6.8 and 6.1.1.4'
Cl Cl 0.1484 0.1585 'International Tables Vol C Tables 4.2.6.8 and 6.1.1.4'
Pt Pt -1.7033 8.3905 'International Tables Vol C Tables 4.2.6.8 and 6.1.1.4'

loop_
_geom_angle_atom_site_label_1
_geom_angle_atom_site_label_2
_geom_angle_atom_site_label_3
_geom_angle
C1 Pt01 P1 92.2(3)
C1 Pt01 P2 90.7(3)
P1 Pt01 P2 176.87(10)
C1 Pt01 Cl1 179.4(4)
P1 Pt01 Cl1 87.77(10)
P2 Pt01 Cl1 89.33(9)
C40 P2 C28 106.4(5)
C40 P2 C34 105.7(5)
C28 P2 C34 105.0(5)
C40 P2 Pt01 111.7(4)
C28 P2 Pt01 114.3(3)
C34 P2 Pt01 113.1(4)
C16 P1 C10 107.3(5)
C16 P1 C22 108.2(7)
C10 P1 C22 103.6(6)
C16 P1 Pt01 108.5(4)
C10 P1 Pt01 113.8(4)
C22 P1 Pt01 115.1(4)
C33 C28 C29 117.9(10)
C33 C28 P2 122.9(8)
C29 C28 P2 119.1(7)
C7 C2 N1 107.5(10)
C7 C2 C3 122.2(12)
N1 C2 C3 130.4(13)
C20 C21 C16 120.7(14)
C1 N1 C2 110.7(9)
C1 N1 C9 124.2(10)
C2 N1 C9 125.0(10)
C24 C23 C22 127.0(18)
C25 C26 C27 121.3(18)
C22 C27 C26 113.4(16)
C45 C40 C41 118.9(11)
C45 C40 P2 122.4(9)
C41 C40 P2 118.6(9)
C29 C30 C31 119.6(10)
C26 C25 C24 128(2)
C35 C34 C39 121.3(9)
C35 C34 P2 120.9(9)
C39 C34 P2 117.1(8)
C37 C38 C39 121.3(12)
C30 C29 C28 121.3(10)
C11 C12 C13 121.4(12)
C15 C14 C13 120.1(12)
C32 C33 C28 120.8(11)
C34 C39 C38 117.5(11)
C11 C10 C15 118.1(10)
C11 C10 P1 120.9(9)
C15 C10 P1 121.0(8)
C19 C18 C17 119.7(13)
C16 C17 C18 120.4(12)
C42 C41 C40 119.9(12)
C5 C4 C3 122.6(13)
C1 N2 C7 109.9(10)
C1 N2 C8 125.8(9)
C7 N2 C8 124.1(10)
C36 C37 C38 120.8(11)
C14 C15 C10 120.5(10)
C31 C32 C33 119.7(11)
C34 C35 C36 119.0(11)
N1 C1 N2 105.3(9)
N1 C1 Pt01 129.0(8)
N2 C1 Pt01 125.6(9)
C43 C42 C41 121.2(13)
C2 C7 N2 106.7(10)
C2 C7 C6 123.2(11)
N2 C7 C6 130.1(13)
C12 C11 C10 120.8(12)
C4 C3 C2 114.3(15)
C44 C45 C40 120.2(12)
C27 C22 C23 119.7(15)
C27 C22 P1 123.8(14)
C23 C22 P1 116.2(11)
C45 C44 C43 120.7(13)
C6 C5 C4 122.6(13)
C5 C6 C7 115.1(14)
C32 C31 C30 120.5(11)
C42 C43 C44 119.0(12)
C37 C36 C35 120.0(12)
C12 C13 C14 119.0(12)
C20 C19 C18 120.1(15)
C19 C20 C21 121.1(16)
C17 C16 C21 117.9(12)
C17 C16 P1 123.9(10)
C21 C16 P1 118.1(9)
C25 C24 C23 111(2)

loop_
_geom_bond_atom_site_label_1
_geom_bond_atom_site_label_2
_geom_bond_distance
Pt01 C1 1.959(10)
Pt01 P1 2.309(3)
Pt01 P2 2.311(3)
Pt01 Cl1 2.349(3)
P2 C40 1.814(12)
P2 C28 1.822(11)
P2 C34 1.836(10)
P1 C16 1.803(13)
P1 C10 1.822(11)
P1 C22 1.838(15)
C28 C33 1.400(14)
C28 C29 1.406(14)
C2 C7 1.352(18)
C2 N1 1.390(14)
C2 C3 1.404(16)
C21 C20 1.36(2)
C21 C16 1.401(19)
N1 C1 1.342(14)
N1 C9 1.450(16)
C23 C24 1.36(2)
C23 C22 1.41(2)
C26 C25 1.335(16)
C26 C27 1.447(16)
C27 C22 1.37(2)
C40 C45 1.386(17)
C40 C41 1.390(17)
C30 C29 1.353(16)
C30 C31 1.409(16)
C25 C24 1.336(17)
C34 C35 1.379(15)
C34 C39 1.401(17)
C38 C37 1.367(18)
C38 C39 1.406(15)
C8 N2 1.456(16)
C12 C11 1.347(18)
C12 C13 1.363(19)
C14 C15 1.366(16)
C14 C13 1.373(17)
C33 C32 1.389(17)
C10 C11 1.375(16)
C10 C15 1.391(16)
C18 C19 1.38(2)
C18 C17 1.394(17)
C17 C16 1.394(16)
C41 C42 1.388(17)
C4 C5 1.38(2)
C4 C3 1.39(2)
N2 C1 1.386(13)
N2 C7 1.390(14)
C37 C36 1.360(18)
C32 C31 1.362(16)
C35 C36 1.416(15)
C42 C43 1.339(19)
C7 C6 1.403(17)
C45 C44 1.360(16)
C44 C43 1.409(19)
C5 C6 1.359(19)
C19 C20 1.36(2)
